data_7701386
loop_
_publ_author_name
'Maji, Ankur'
'Singh, Anshu'
'Mohanty, Aurobinda'
'Maji, Pradip K.'
'Ghosh, Kaushik'

_publ_section_title
;
 Ferrocenyl palladacycles derived from unsymmetrical pincer-type ligands:
 Evidences of Pd(0) nanoparticles generation during Suzuki-Miyaura
 reaction and applications in direct arylation of thiazole and isoxazole
;
_journal_name_full 'Dalton Transactions'
_journal_paper_doi 10.1039/C9DT03465J
_journal_year 2019
_chemical_formula_moiety 'C23 H20 Cl Fe N3 Pd'
_chemical_formula_sum 'C23 H20 Cl Fe N3 Pd'
_chemical_formula_weight 536.12
_space_group_crystal_system triclinic
_space_group_IT_number 2
_space_group_name_Hall '-P 1'
_space_group_name_H-M_alt 'P -1'
_symmetry_space_group_name_Hall '-P 1'
_symmetry_space_group_name_H-M 'P -1'
_atom_sites_solution_hydrogens geom
_atom_sites_solution_primary direct
_atom_sites_solution_secondary difmap
_audit_creation_method SHELXL-97
_audit_update_record
;
2019-07-08 deposited with the CCDC.    2019-10-14 downloaded from the CCDC.
;
_cell_angle_alpha 85.319(4)
_cell_angle_beta 75.046(4)
_cell_angle_gamma 70.671(4)
_cell_formula_units_Z 2
_cell_length_a 8.8740(7)
_cell_length_b 10.5965(8)
_cell_length_c 11.6557(9)
_cell_measurement_reflns_used 111
_cell_measurement_temperature 293(2)
_cell_measurement_theta_max 31.5
_cell_measurement_theta_min 2.43
_cell_volume 999.21(14)
_computing_cell_refinement 'SAINT (Bruker, 2013)'
_computing_data_collection 'Apex2 (Bruker, 2013)'
_computing_data_reduction 'SAINT (Bruker, 2013)'
_computing_publication_material 'SHELXL-2018/3 (Sheldrick, 2018)'
_computing_structure_refinement 'SHELXL-97 (Sheldrick, 1997)'
_diffrn_ambient_temperature 293(2)
_diffrn_measured_fraction_theta_full 0.974
_diffrn_measured_fraction_theta_max 0.974
_diffrn_measurement_device_type 'CCD area detector'
_diffrn_measurement_method 'phi omega scans'
_diffrn_radiation_monochromator graphite
_diffrn_radiation_source 'fine-focus sealed tube'
_diffrn_radiation_type MoK\a
_diffrn_radiation_wavelength 0.71073
_diffrn_reflns_av_R_equivalents 0.0196
_diffrn_reflns_av_sigmaI/netI 0.0202
_diffrn_reflns_limit_h_max 11
_diffrn_reflns_limit_h_min -11
_diffrn_reflns_limit_k_max 13
_diffrn_reflns_limit_k_min -14
_diffrn_reflns_limit_l_max 12
_diffrn_reflns_limit_l_min -15
_diffrn_reflns_number 16002
_diffrn_reflns_theta_full 28.40
_diffrn_reflns_theta_max 28.40
_diffrn_reflns_theta_min 1.81
_exptl_absorpt_coefficient_mu 1.774
_exptl_absorpt_correction_T_max 0.746
_exptl_absorpt_correction_T_min 0.627
_exptl_absorpt_correction_type multi-scan
_exptl_crystal_colour red
_exptl_crystal_density_diffrn 1.782
_exptl_crystal_density_method 'not measured'
_exptl_crystal_description squar
_exptl_crystal_F_000 536
_exptl_crystal_size_max 0.22
_exptl_crystal_size_mid 0.22
_exptl_crystal_size_min 0.22
_refine_diff_density_max 1.568
_refine_diff_density_min -0.777
_refine_diff_density_rms 0.249
_refine_ls_extinction_method none
_refine_ls_goodness_of_fit_ref 1.193
_refine_ls_hydrogen_treatment mixed
_refine_ls_matrix_type full
_refine_ls_number_parameters 262
_refine_ls_number_reflns 4886
_refine_ls_number_restraints 0
_refine_ls_restrained_S_all 1.193
_refine_ls_R_factor_all 0.0375
_refine_ls_R_factor_gt 0.0306
_refine_ls_shift/su_max 0.001
_refine_ls_shift/su_mean 0.000
_refine_ls_structure_factor_coef Fsqd
_refine_ls_weighting_details 'calc w=1/[\s^2^(Fo^2^)+(0.0616P)^2^+0.8215P] where P=(Fo^2^+2Fc^2^)/3'
_refine_ls_weighting_scheme calc
_refine_ls_wR_factor_gt 0.0908
_refine_ls_wR_factor_ref 0.1116
_reflns_number_gt 4425
_reflns_number_total 4886
_reflns_threshold_expression >2sigma(I)
_cod_data_source_file c9dt03465j2.cif
_cod_data_source_block shelx
_cod_original_cell_volume 999.21(13)
_cod_database_code 7701386

loop_
_symmetry_equiv_pos_as_xyz
'x, y, z'
'-x, -y, -z'

loop_
_atom_site_label
_atom_site_type_symbol
_atom_site_fract_x
_atom_site_fract_y
_atom_site_fract_z
_atom_site_U_iso_or_equiv
_atom_site_adp_type
_atom_site_occupancy
_atom_site_symmetry_multiplicity
_atom_site_calc_flag
_atom_site_refinement_flags
Pd1 Pd 0.97738(3) -0.08542(2) 0.299392(19) 0.02948(9) Uani 1 1 d .
Fe1 Fe 0.80769(6) -0.25941(5) 0.14209(4) 0.03413(13) Uani 1 1 d .
Cl1 Cl 1.24884(11) -0.20201(10) 0.21378(8) 0.0475(2) Uani 1 1 d .
C15 C 0.7256(4) -0.2014(3) 0.3149(3) 0.0373(7) Uani 1 1 d .
C2 C 1.1645(4) 0.1156(4) 0.2812(3) 0.0385(7) Uani 1 1 d .
H2 H 1.2389 0.0564 0.2221 0.046 Uiso 1 1 calc R
N3 N 0.7332(3) 0.0007(3) 0.3644(2) 0.0300(5) Uani 1 1 d .
N2 N 0.6561(3) 0.1322(3) 0.4103(2) 0.0297(5) Uani 1 1 d .
N1 N 1.0224(3) 0.0930(3) 0.3365(2) 0.0314(5) Uani 1 1 d .
C6 C 0.9133(4) 0.1816(3) 0.4194(3) 0.0322(6) Uani 1 1 d .
C3 C 1.2037(5) 0.2227(4) 0.3087(4) 0.0508(9) Uani 1 1 d .
H3 H 1.3036 0.2346 0.2698 0.061 Uiso 1 1 calc R
C13 C 0.5054(4) 0.3574(3) 0.3654(3) 0.0392(7) Uani 1 1 d .
H13 H 0.4671 0.3740 0.4466 0.047 Uiso 1 1 calc R
C8 C 0.6132(3) 0.2321(3) 0.3232(3) 0.0286(6) Uani 1 1 d .
C5 C 0.9471(5) 0.2905(4) 0.4494(4) 0.0492(9) Uani 1 1 d .
H5 H 0.8706 0.3502 0.5072 0.059 Uiso 1 1 calc R
C7 C 0.7544(4) 0.1579(3) 0.4838(3) 0.0342(6) Uani 1 1 d .
H7A H 0.7802 0.0823 0.5364 0.041 Uiso 1 1 calc R
H7B H 0.6865 0.2355 0.5332 0.041 Uiso 1 1 calc R
C4 C 1.0940(6) 0.3114(4) 0.3939(4) 0.0574(11) Uani 1 1 d .
H4 H 1.1180 0.3845 0.4141 0.069 Uiso 1 1 calc R
C14 C 0.6385(4) -0.0682(3) 0.3574(3) 0.0345(6) Uani 1 1 d .
H14 H 0.5241 -0.0334 0.3783 0.041 Uiso 1 1 calc R
C27 C 0.5110(5) 0.4328(4) 0.1651(4) 0.0525(10) Uani 1 1 d .
H27 H 0.4773 0.5000 0.1119 0.063 Uiso 1 1 calc R
C10 C 0.6162(5) 0.3091(4) 0.1238(3) 0.0486(9) Uani 1 1 d .
H10 H 0.6529 0.2928 0.0424 0.058 Uiso 1 1 calc R
C22 C 0.6618(6) -0.2182(6) 0.0253(4) 0.0629(13) Uani 1 1 d .
H22 H 0.5543 -0.2201 0.0421 0.076 Uiso 1 1 calc R
C18 C 0.8285(6) -0.4198(4) 0.2530(4) 0.0531(10) Uani 1 1 d .
H18 H 0.8364 -0.5059 0.2347 0.064 Uiso 1 1 calc R
C17 C 0.9646(5) -0.3720(4) 0.2414(3) 0.0469(9) Uani 1 1 d .
H17 H 1.0751 -0.4215 0.2139 0.056 Uiso 1 1 calc R
C9 C 0.6685(4) 0.2079(4) 0.2021(3) 0.0379(7) Uani 1 1 d .
H9 H 0.7402 0.1244 0.1735 0.045 Uiso 1 1 calc R
C23 C 0.7071(6) -0.1074(5) 0.0374(4) 0.0607(12) Uani 1 1 d .
H23 H 0.6359 -0.0231 0.0639 0.073 Uiso 1 1 calc R
C12 C 0.4554(5) 0.4572(4) 0.2855(4) 0.0474(8) Uani 1 1 d .
H12 H 0.3840 0.5411 0.3134 0.057 Uiso 1 1 calc R
C11 C 0.9025(4) -0.2360(3) 0.2790(3) 0.0364(7) Uani 1 1 d .
C19 C 0.6794(5) -0.3150(4) 0.2970(3) 0.0475(9) Uani 1 1 d .
H19 H 0.5730 -0.3190 0.3114 0.057 Uiso 1 1 calc R
C21 C 0.8041(6) -0.3266(5) -0.0162(4) 0.0581(11) Uani 1 1 d .
H21 H 0.8081 -0.4125 -0.0316 0.070 Uiso 1 1 calc R
C20 C 0.9403(6) -0.2808(5) -0.0302(4) 0.0592(11) Uani 1 1 d .
H20 H 1.0507 -0.3313 -0.0564 0.071 Uiso 1 1 calc R
C30 C 0.8790(7) -0.1454(5) 0.0027(4) 0.0622(12) Uani 1 1 d .
H30 H 0.9419 -0.0902 0.0015 0.075 Uiso 1 1 calc R

loop_
_atom_site_aniso_label
_atom_site_aniso_U_11
_atom_site_aniso_U_22
_atom_site_aniso_U_33
_atom_site_aniso_U_23
_atom_site_aniso_U_13
_atom_site_aniso_U_12
Pd1 0.02750(14) 0.03058(14) 0.02830(14) -0.00185(9) -0.00903(9) -0.00454(10)
Fe1 0.0365(3) 0.0366(3) 0.0308(2) -0.00310(18) -0.00757(18) -0.0135(2)
Cl1 0.0325(4) 0.0492(5) 0.0484(5) -0.0104(4) -0.0058(3) 0.0020(4)
C15 0.0451(18) 0.0386(17) 0.0298(15) 0.0001(12) -0.0056(13) -0.0184(15)
C2 0.0338(16) 0.0476(19) 0.0343(16) 0.0042(14) -0.0080(13) -0.0144(15)
N3 0.0304(12) 0.0315(13) 0.0276(12) 0.0020(10) -0.0063(10) -0.0105(10)
N2 0.0297(12) 0.0280(12) 0.0277(12) -0.0029(9) -0.0046(10) -0.0057(10)
N1 0.0306(13) 0.0370(14) 0.0288(12) 0.0027(10) -0.0109(10) -0.0115(11)
C6 0.0325(15) 0.0373(16) 0.0285(14) 0.0024(12) -0.0134(12) -0.0093(13)
C3 0.045(2) 0.063(3) 0.055(2) 0.0101(19) -0.0160(17) -0.0307(19)
C13 0.0417(18) 0.0336(16) 0.0410(17) -0.0056(13) -0.0095(14) -0.0097(14)
C8 0.0244(13) 0.0316(14) 0.0323(14) 0.0007(11) -0.0085(11) -0.0114(11)
C5 0.051(2) 0.046(2) 0.053(2) -0.0111(17) -0.0139(17) -0.0155(17)
C7 0.0354(16) 0.0415(17) 0.0248(13) -0.0020(12) -0.0073(12) -0.0104(13)
C4 0.057(2) 0.050(2) 0.075(3) -0.004(2) -0.020(2) -0.028(2)
C14 0.0334(15) 0.0401(17) 0.0292(14) -0.0008(12) -0.0027(12) -0.0143(13)
C27 0.060(2) 0.047(2) 0.057(2) 0.0200(18) -0.029(2) -0.0186(19)
C10 0.055(2) 0.060(2) 0.0334(17) 0.0082(16) -0.0143(16) -0.0208(19)
C22 0.050(2) 0.107(4) 0.041(2) 0.001(2) -0.0191(18) -0.031(3)
C18 0.084(3) 0.0326(18) 0.047(2) 0.0027(15) -0.017(2) -0.025(2)
C17 0.061(2) 0.0307(17) 0.0460(19) -0.0035(14) -0.0200(17) -0.0055(16)
C9 0.0352(16) 0.0409(18) 0.0327(16) -0.0016(13) -0.0055(13) -0.0077(14)
C23 0.077(3) 0.055(2) 0.042(2) 0.0003(18) -0.029(2) 0.000(2)
C12 0.049(2) 0.0306(16) 0.062(2) 0.0009(15) -0.0169(18) -0.0085(15)
C11 0.0445(18) 0.0307(15) 0.0336(15) 0.0012(12) -0.0152(13) -0.0075(14)
C19 0.065(2) 0.045(2) 0.0381(18) -0.0009(15) -0.0041(17) -0.0318(19)
C21 0.080(3) 0.060(3) 0.0403(19) -0.0105(18) -0.017(2) -0.027(2)
C20 0.048(2) 0.085(3) 0.0349(18) -0.0026(19) -0.0012(16) -0.014(2)
C30 0.088(3) 0.077(3) 0.043(2) 0.016(2) -0.022(2) -0.052(3)

loop_
_atom_type_symbol
_atom_type_description
_atom_type_scat_dispersion_real
_atom_type_scat_dispersion_imag
_atom_type_scat_source
C C 0.0033 0.0016 'International Tables Vol C Tables 4.2.6.8 and 6.1.1.4'
H H 0.0000 0.0000 'International Tables Vol C Tables 4.2.6.8 and 6.1.1.4'
N N 0.0061 0.0033 'International Tables Vol C Tables 4.2.6.8 and 6.1.1.4'
O O 0.0106 0.0060 'International Tables Vol C Tables 4.2.6.8 and 6.1.1.4'
Cl Cl 0.1484 0.1585 'International Tables Vol C Tables 4.2.6.8 and 6.1.1.4'
Fe Fe 0.3463 0.8444 'International Tables Vol C Tables 4.2.6.8 and 6.1.1.4'
Pd Pd -0.9988 1.0072 'International Tables Vol C Tables 4.2.6.8 and 6.1.1.4'

loop_
_geom_angle_atom_site_label_1
_geom_angle_atom_site_label_2
_geom_angle_atom_site_label_3
_geom_angle
C11 Pd1 N3 80.84(12)
C11 Pd1 N1 171.53(12)
N3 Pd1 N1 90.81(10)
C11 Pd1 Cl1 92.71(11)
N3 Pd1 Cl1 173.14(8)
N1 Pd1 Cl1 95.69(7)
C15 Fe1 C19 41.58(14)
C15 Fe1 C20 160.61(18)
C19 Fe1 C20 156.06(19)
C15 Fe1 C18 68.54(15)
C19 Fe1 C18 40.89(18)
C20 Fe1 C18 120.71(19)
C15 Fe1 C30 125.53(17)
C19 Fe1 C30 161.3(2)
C20 Fe1 C30 40.3(2)
C18 Fe1 C30 157.3(2)
C15 Fe1 C22 123.99(18)
C19 Fe1 C22 107.26(18)
C20 Fe1 C22 67.50(18)
C18 Fe1 C22 122.8(2)
C30 Fe1 C22 67.02(19)
C15 Fe1 C23 110.04(17)
C19 Fe1 C23 124.2(2)
C20 Fe1 C23 67.67(19)
C18 Fe1 C23 159.5(2)
C30 Fe1 C23 40.1(2)
C22 Fe1 C23 39.8(2)
C15 Fe1 C21 158.13(17)
C19 Fe1 C21 120.30(17)
C20 Fe1 C21 40.55(19)
C18 Fe1 C21 105.70(17)
C30 Fe1 C21 67.69(18)
C22 Fe1 C21 40.2(2)
C23 Fe1 C21 67.59(19)
C15 Fe1 C17 68.53(15)
C19 Fe1 C17 69.41(18)
C20 Fe1 C17 106.41(18)
C18 Fe1 C17 40.90(17)
C30 Fe1 C17 122.66(19)
C22 Fe1 C17 158.4(2)
C23 Fe1 C17 159.2(2)
C21 Fe1 C17 121.78(18)
C15 Fe1 C11 41.39(14)
C19 Fe1 C11 70.31(15)
C20 Fe1 C11 122.70(17)
C18 Fe1 C11 68.95(15)
C30 Fe1 C11 108.69(16)
C22 Fe1 C11 160.20(19)
C23 Fe1 C11 124.46(17)
C21 Fe1 C11 158.21(18)
C17 Fe1 C11 40.57(13)
C14 C15 C19 135.1(3)
C14 C15 C11 115.6(3)
C19 C15 C11 109.2(3)
C14 C15 Fe1 125.9(2)
C19 C15 Fe1 69.21(19)
C11 C15 Fe1 70.22(18)
N1 C2 C3 122.6(3)
C14 N3 N2 117.5(3)
C14 N3 Pd1 117.0(2)
N2 N3 Pd1 125.36(19)
N3 N2 C8 114.4(2)
N3 N2 C7 108.6(2)
C8 N2 C7 115.4(2)
C6 N1 C2 118.2(3)
C6 N1 Pd1 121.1(2)
C2 N1 Pd1 120.7(2)
N1 C6 C5 121.2(3)
N1 C6 C7 119.3(3)
C5 C6 C7 119.5(3)
C4 C3 C2 119.2(4)
C12 C13 C8 119.7(3)
C9 C8 C13 119.8(3)
C9 C8 N2 123.3(3)
C13 C8 N2 116.9(3)
C6 C5 C4 120.2(4)
N2 C7 C6 116.9(2)
C3 C4 C5 118.7(4)
N3 C14 C15 114.1(3)
C10 C27 C12 119.9(4)
C27 C10 C9 120.7(4)
C23 C22 C21 109.0(4)
C23 C22 Fe1 70.2(2)
C21 C22 Fe1 70.1(2)
C19 C18 C17 109.3(3)
C19 C18 Fe1 69.2(2)
C17 C18 Fe1 70.1(2)
C11 C17 C18 108.6(4)
C11 C17 Fe1 69.8(2)
C18 C17 Fe1 69.0(2)
C8 C9 C10 119.6(3)
C22 C23 C30 107.8(4)
C22 C23 Fe1 70.0(3)
C30 C23 Fe1 69.9(2)
C27 C12 C13 120.3(4)
C17 C11 C15 106.6(3)
C17 C11 Pd1 141.3(3)
C15 C11 Pd1 112.1(2)
C17 C11 Fe1 69.7(2)
C15 C11 Fe1 68.39(18)
Pd1 C11 Fe1 125.85(16)
C18 C19 C15 106.4(4)
C18 C19 Fe1 69.9(2)
C15 C19 Fe1 69.21(19)
C22 C21 C20 107.1(4)
C22 C21 Fe1 69.8(2)
C20 C21 Fe1 69.5(2)
C30 C20 C21 107.6(4)
C30 C20 Fe1 70.0(2)
C21 C20 Fe1 70.0(2)
C23 C30 C20 108.4(4)
C23 C30 Fe1 70.1(2)
C20 C30 Fe1 69.8(2)

loop_
_geom_bond_atom_site_label_1
_geom_bond_atom_site_label_2
_geom_bond_distance
Pd1 C11 1.972(3)
Pd1 N3 2.015(3)
Pd1 N1 2.154(3)
Pd1 Cl1 2.3055(9)
Fe1 C15 2.028(3)
Fe1 C19 2.028(4)
Fe1 C20 2.036(4)
Fe1 C18 2.037(4)
Fe1 C30 2.039(4)
Fe1 C22 2.039(4)
Fe1 C23 2.042(4)
Fe1 C21 2.042(4)
Fe1 C17 2.051(4)
Fe1 C11 2.053(3)
C15 C14 1.425(5)
C15 C19 1.439(5)
C15 C11 1.442(5)
C2 N1 1.349(4)
C2 C3 1.375(5)
N3 C14 1.303(4)
N3 N2 1.413(4)
N2 C8 1.433(4)
N2 C7 1.467(4)
N1 C6 1.348(4)
C6 C5 1.376(5)
C6 C7 1.507(4)
C3 C4 1.366(6)
C13 C12 1.386(5)
C13 C8 1.394(5)
C8 C9 1.384(4)
C5 C4 1.378(6)
C27 C10 1.372(6)
C27 C12 1.378(6)
C10 C9 1.389(5)
C22 C23 1.388(7)
C22 C21 1.401(7)
C18 C19 1.420(6)
C18 C17 1.429(6)
C17 C11 1.423(5)
C23 C30 1.398(7)
C21 C20 1.413(7)
C20 C30 1.402(7)
